data_7051624
loop_
_publ_author_name
'Zhu, Yanyu'
'Sun, Zhengang'
'Zhao, Yan'
'Zhang, Jing'
'Lu, Xin'
'Zhang, Na'
'Liu, Lei'
'Tong, Fei'

_publ_section_title
;
 Synthesis, crystal structures and luminescence properties of
 lanthanide oxalatophosphonates with a three-dimensional framework
 structure
;
_journal_issue 1
_journal_name_full 'New Journal of Chemistry'
_journal_page_first 119
_journal_paper_doi 10.1039/b814400a
_journal_volume 33
_journal_year 2009
_chemical_formula_sum 'C3 H9 O11 P Pr'
_chemical_formula_weight 392.98
_chemical_name_systematic
;
?
;
_space_group_IT_number 14
_symmetry_cell_setting monoclinic
_symmetry_space_group_name_Hall '-P 2ybc'
_symmetry_space_group_name_H-M 'P 1 21/c 1'
_atom_sites_solution_hydrogens geom
_atom_sites_solution_primary direct
_atom_sites_solution_secondary difmap
_audit_creation_method SHELXL-97
_cell_angle_alpha 90.00
_cell_angle_beta 99.8690(10)
_cell_angle_gamma 90.00
_cell_formula_units_Z 4
_cell_length_a 7.2300(7)
_cell_length_b 13.2239(13)
_cell_length_c 10.2535(10)
_cell_measurement_reflns_used 2854
_cell_measurement_temperature 295(2)
_cell_measurement_theta_max 28.80
_cell_measurement_theta_min 2.86
_cell_volume 965.82(16)
_computing_cell_refinement 'Bruker SMART'
_computing_data_collection 'Bruker SMART'
_computing_data_reduction 'Bruker SHELXTL'
_computing_molecular_graphics 'Bruker SHELXTL'
_computing_publication_material 'Bruker SHELXTL'
_computing_structure_refinement 'SHELXL-97 (Sheldrick, 1997)'
_computing_structure_solution 'SHELXS-97 (Sheldrick, 1990)'
_diffrn_ambient_temperature 295(2)
_diffrn_measured_fraction_theta_full 0.995
_diffrn_measured_fraction_theta_max 0.995
_diffrn_measurement_device_type 'Smart Apex II CCD'
_diffrn_measurement_method 'omega scans'
_diffrn_radiation_monochromator graphite
_diffrn_radiation_source 'fine-focus sealed tube'
_diffrn_radiation_type MoK\a
_diffrn_radiation_wavelength 0.71073
_diffrn_reflns_av_R_equivalents 0.0387
_diffrn_reflns_av_sigmaI/netI 0.0434
_diffrn_reflns_limit_h_max 9
_diffrn_reflns_limit_h_min -7
_diffrn_reflns_limit_k_max 13
_diffrn_reflns_limit_k_min -16
_diffrn_reflns_limit_l_max 12
_diffrn_reflns_limit_l_min -12
_diffrn_reflns_number 5260
_diffrn_reflns_theta_full 26.50
_diffrn_reflns_theta_max 26.50
_diffrn_reflns_theta_min 2.54
_diffrn_standards_decay_% 0
_diffrn_standards_interval_count 0
_diffrn_standards_interval_time 0
_diffrn_standards_number 0
_exptl_absorpt_coefficient_mu 5.263
_exptl_absorpt_correction_T_max 0.9159
_exptl_absorpt_correction_T_min 0.6003
_exptl_absorpt_correction_type empirical
_exptl_absorpt_process_details sadabs
_exptl_crystal_colour green
_exptl_crystal_density_diffrn 2.703
_exptl_crystal_density_method 'not measured'
_exptl_crystal_description block
_exptl_crystal_F_000 756
_exptl_crystal_size_max 0.11
_exptl_crystal_size_mid 0.08
_exptl_crystal_size_min 0.02
_refine_diff_density_max 0.862
_refine_diff_density_min -1.211
_refine_diff_density_rms 0.200
_refine_ls_extinction_method none
_refine_ls_goodness_of_fit_ref 1.074
_refine_ls_hydrogen_treatment constr
_refine_ls_matrix_type full
_refine_ls_number_parameters 145
_refine_ls_number_reflns 1984
_refine_ls_number_restraints 0
_refine_ls_restrained_S_all 1.074
_refine_ls_R_factor_all 0.0318
_refine_ls_R_factor_gt 0.0278
_refine_ls_shift/su_max 0.003
_refine_ls_shift/su_mean 0.000
_refine_ls_structure_factor_coef Fsqd
_refine_ls_weighting_details 'calc w=1/[\s^2^(Fo^2^)+(0.0390P)^2^+0.3344P] where P=(Fo^2^+2Fc^2^)/3'
_refine_ls_weighting_scheme calc
_refine_ls_wR_factor_gt 0.0726
_refine_ls_wR_factor_ref 0.0753
_reflns_number_gt 1762
_reflns_number_total 1984
_reflns_threshold_expression >2sigma(I)
_cod_data_source_file b814400a.txt
_cod_data_source_block 0412h
_cod_depositor_comments
;
The following automatic conversions were performed:
'_symmetry_cell_setting' value 'Monoclinic' changed to 'monoclinic'
according to '/home/saulius/struct/CIF-dictionaries/cif_core.dic'
dictionary named 'cif_core.dic' version 2.4.1 from 2010-06-29.

Automatic conversion script
Id: cif_fix_enum 1527 2010-12-29 10:47:43Z saulius 
;
_cod_original_sg_symbol_H-M P2(1)/c
_cod_database_code 7051624

loop_
_symmetry_equiv_pos_as_xyz
'x, y, z'
'-x, y+1/2, -z+1/2'
'-x, -y, -z'
'x, -y-1/2, z-1/2'

loop_
_atom_site_label
_atom_site_type_symbol
_atom_site_fract_x
_atom_site_fract_y
_atom_site_fract_z
_atom_site_U_iso_or_equiv
_atom_site_adp_type
_atom_site_occupancy
_atom_site_symmetry_multiplicity
_atom_site_calc_flag
_atom_site_refinement_flags
_atom_site_disorder_assembly
_atom_site_disorder_group
Pr1 Pr 0.83761(3) 0.094542(17) 0.71834(2) 0.01115(11) Uani 1 1 d . . .
P1 P 1.21308(16) -0.04994(8) 0.92834(11) 0.0111(2) Uani 1 1 d . . .
O1 O 1.3971(5) -0.0808(3) 0.8750(4) 0.0212(8) Uani 1 1 d . . .
H1A H 1.4083 -0.0454 0.8111 0.032 Uiso 1 1 calc R . .
O2 O 1.1313(4) 0.0469(2) 0.8685(3) 0.0167(7) Uani 1 1 d . . .
O3 O 1.2552(5) -0.0554(3) 1.0765(3) 0.0182(7) Uani 1 1 d . . .
O4 O 1.1532(5) -0.2462(2) 0.9245(3) 0.0163(7) Uani 1 1 d . . .
H4A H 1.1315 -0.2584 0.9988 0.024 Uiso 1 1 calc R . .
O5 O 0.9194(5) -0.0876(2) 0.6663(3) 0.0192(8) Uani 1 1 d . . .
O6 O 1.0396(5) -0.2435(2) 0.6690(3) 0.0188(7) Uani 1 1 d . . .
O7 O 0.6933(5) 0.0736(3) 0.4810(3) 0.0192(7) Uani 1 1 d . . .
O8 O 0.4680(5) 0.0087(3) 0.3283(3) 0.0214(7) Uani 1 1 d . . .
O9 O 1.1243(6) 0.1127(3) 0.6081(4) 0.0321(10) Uani 1 1 d . . .
H9A H 1.1952 0.0620 0.6243 0.048 Uiso 1 1 d R . .
H9B H 1.0914 0.1184 0.5255 0.048 Uiso 1 1 d R . .
O10 O 0.5534(6) 0.2069(3) 0.7227(4) 0.0419(11) Uani 1 1 d . . .
H10A H 0.4801 0.1782 0.7682 0.063 Uiso 1 1 d R . .
H10B H 0.5881 0.2628 0.7574 0.063 Uiso 1 1 d R . .
O1W O 0.3776(6) 0.2212(4) 0.9362(5) 0.0481(12) Uani 1 1 d . . .
H1WA H 0.3911 0.1963 1.0131 0.072 Uiso 1 1 d R . .
H1WB H 0.3866 0.2844 0.9416 0.072 Uiso 1 1 d R . .
C1 C 1.0561(6) -0.1557(3) 0.8749(4) 0.0130(9) Uani 1 1 d . . .
H1B H 0.9422 -0.1488 0.9140 0.016 Uiso 1 1 calc R . .
C2 C 1.0018(6) -0.1633(3) 0.7257(4) 0.0140(9) Uani 1 1 d . . .
C3 C 0.5478(6) 0.0243(3) 0.4458(4) 0.0136(9) Uani 1 1 d . . .

loop_
_atom_site_aniso_label
_atom_site_aniso_U_11
_atom_site_aniso_U_22
_atom_site_aniso_U_33
_atom_site_aniso_U_23
_atom_site_aniso_U_13
_atom_site_aniso_U_12
Pr1 0.01404(17) 0.00923(17) 0.00980(16) 0.00006(8) 0.00098(10) -0.00084(8)
P1 0.0132(5) 0.0105(6) 0.0098(5) 0.0003(4) 0.0020(4) -0.0017(4)
O1 0.0205(19) 0.0231(19) 0.0228(19) 0.0088(14) 0.0113(15) 0.0025(14)
O2 0.0167(16) 0.0104(17) 0.0212(17) 0.0006(13) -0.0017(13) -0.0016(13)
O3 0.0196(18) 0.0248(19) 0.0098(16) -0.0013(13) 0.0017(13) -0.0059(14)
O4 0.0258(18) 0.0107(15) 0.0123(15) 0.0027(12) 0.0029(13) 0.0011(13)
O5 0.0272(19) 0.0099(17) 0.0172(18) 0.0001(12) -0.0050(14) 0.0031(13)
O6 0.0323(19) 0.0124(16) 0.0109(15) -0.0024(12) 0.0020(13) 0.0039(14)
O7 0.0176(18) 0.0240(17) 0.0157(17) -0.0001(14) 0.0020(13) -0.0059(14)
O8 0.0219(18) 0.030(2) 0.0113(16) 0.0008(14) 0.0000(13) -0.0125(15)
O9 0.032(2) 0.044(2) 0.023(2) 0.0098(17) 0.0104(17) 0.0196(19)
O10 0.036(2) 0.038(2) 0.057(3) 0.012(2) 0.021(2) 0.0091(19)
O1W 0.036(3) 0.043(3) 0.065(3) -0.001(2) 0.008(2) 0.003(2)
C1 0.015(2) 0.012(2) 0.012(2) 0.0003(16) 0.0035(16) -0.0018(17)
C2 0.015(2) 0.012(2) 0.014(2) 0.0005(17) 0.0006(17) -0.0031(18)
C3 0.015(2) 0.012(2) 0.013(2) -0.0045(17) 0.0001(17) -0.0024(18)

loop_
_atom_type_symbol
_atom_type_description
_atom_type_scat_dispersion_real
_atom_type_scat_dispersion_imag
_atom_type_scat_source
C C 0.0033 0.0016 'International Tables Vol C Tables 4.2.6.8 and 6.1.1.4'
H H 0.0000 0.0000 'International Tables Vol C Tables 4.2.6.8 and 6.1.1.4'
O O 0.0106 0.0060 'International Tables Vol C Tables 4.2.6.8 and 6.1.1.4'
P P 0.1023 0.0942 'International Tables Vol C Tables 4.2.6.8 and 6.1.1.4'
Pr Pr -0.2180 2.8214 'International Tables Vol C Tables 4.2.6.8 and 6.1.1.4'

loop_
_geom_angle_atom_site_label_1
_geom_angle_atom_site_label_2
_geom_angle_atom_site_label_3
_geom_angle
_geom_angle_site_symmetry_1
_geom_angle_site_symmetry_3
_geom_angle_publ_flag
O3 Pr1 O2 74.73(11) 3_757 . ?
O3 Pr1 O7 134.96(11) 3_757 . ?
O2 Pr1 O7 138.41(11) . . ?
O3 Pr1 O6 84.84(11) 3_757 2_756 ?
O2 Pr1 O6 74.61(10) . 2_756 ?
O7 Pr1 O6 126.65(11) . 2_756 ?
O3 Pr1 O5 95.17(12) 3_757 . ?
O2 Pr1 O5 71.74(11) . . ?
O7 Pr1 O5 76.40(11) . . ?
O6 Pr1 O5 145.04(12) 2_756 . ?
O3 Pr1 O4 136.25(11) 3_757 2_756 ?
O2 Pr1 O4 117.27(10) . 2_756 ?
O7 Pr1 O4 65.32(10) . 2_756 ?
O6 Pr1 O4 61.58(10) 2_756 2_756 ?
O5 Pr1 O4 128.51(11) . 2_756 ?
O3 Pr1 O8 71.61(10) 3_757 3_656 ?
O2 Pr1 O8 126.70(11) . 3_656 ?
O7 Pr1 O8 63.71(10) . 3_656 ?
O6 Pr1 O8 139.46(11) 2_756 3_656 ?
O5 Pr1 O8 71.53(12) . 3_656 ?
O4 Pr1 O8 115.71(10) 2_756 3_656 ?
O3 Pr1 O10 76.10(12) 3_757 . ?
O2 Pr1 O10 138.25(12) . . ?
O7 Pr1 O10 82.97(13) . . ?
O6 Pr1 O10 73.61(13) 2_756 . ?
O5 Pr1 O10 140.38(13) . . ?
O4 Pr1 O10 68.36(12) 2_756 . ?
O8 Pr1 O10 69.03(14) 3_656 . ?
O3 Pr1 O9 142.45(12) 3_757 . ?
O2 Pr1 O9 67.83(11) . . ?
O7 Pr1 O9 79.20(12) . . ?
O6 Pr1 O9 82.73(13) 2_756 . ?
O5 Pr1 O9 76.14(12) . . ?
O4 Pr1 O9 64.28(11) 2_756 . ?
O8 Pr1 O9 135.15(12) 3_656 . ?
O10 Pr1 O9 132.61(13) . . ?
O2 P1 O3 117.0(2) . . ?
O2 P1 O1 112.11(19) . . ?
O3 P1 O1 107.6(2) . . ?
O2 P1 C1 110.55(19) . . ?
O3 P1 C1 105.97(19) . . ?
O1 P1 C1 102.5(2) . . ?
P1 O1 H1A 109.4 . . ?
P1 O2 Pr1 135.00(18) . . ?
P1 O3 Pr1 150.4(2) . 3_757 ?
C1 O4 Pr1 122.6(2) . 2_746 ?
C1 O4 H4A 109.3 . . ?
Pr1 O4 H4A 113.4 2_746 . ?
C2 O5 Pr1 138.6(3) . . ?
C2 O6 Pr1 126.2(3) . 2_746 ?
C3 O7 Pr1 122.4(3) . . ?
C3 O8 Pr1 120.2(3) . 3_656 ?
Pr1 O9 H9A 110.6 . . ?
Pr1 O9 H9B 110.2 . . ?
H9A O9 H9B 109.0 . . ?
Pr1 O10 H10A 109.2 . . ?
Pr1 O10 H10B 109.8 . . ?
H10A O10 H10B 109.2 . . ?
H1WA O1W H1WB 109.4 . . ?
O4 C1 C2 109.2(3) . . ?
O4 C1 P1 106.9(3) . . ?
C2 C1 P1 113.2(3) . . ?
O4 C1 H1B 109.3 . . ?
C2 C1 H1B 109.1 . . ?
P1 C1 H1B 109.1 . . ?
O5 C2 O6 124.3(4) . . ?
O5 C2 C1 116.9(4) . . ?
O6 C2 C1 118.7(4) . . ?
O7 C3 O8 126.3(4) . . ?
O7 C3 C3 118.1(5) . 3_656 ?
O8 C3 C3 115.6(5) . 3_656 ?

loop_
_geom_bond_atom_site_label_1
_geom_bond_atom_site_label_2
_geom_bond_distance
_geom_bond_site_symmetry_2
_geom_bond_publ_flag
Pr1 O3 2.372(3) 3_757 ?
Pr1 O2 2.481(3) . ?
Pr1 O7 2.493(3) . ?
Pr1 O6 2.522(3) 2_756 ?
Pr1 O5 2.559(3) . ?
Pr1 O4 2.573(3) 2_756 ?
Pr1 O8 2.571(3) 3_656 ?
Pr1 O10 2.542(4) . ?
Pr1 O9 2.537(4) . ?
P1 O2 1.498(3) . ?
P1 O3 1.499(3) . ?
P1 O1 1.577(4) . ?
P1 C1 1.826(4) . ?
O1 H1A 0.8200 . ?
O3 Pr1 2.372(3) 3_757 ?
O4 C1 1.435(5) . ?
O4 Pr1 2.573(3) 2_746 ?
O4 H4A 0.8200 . ?
O5 C2 1.265(5) . ?
O6 C2 1.262(5) . ?
O6 Pr1 2.522(3) 2_746 ?
O7 C3 1.238(5) . ?
O8 C3 1.260(5) . ?
O8 Pr1 2.571(3) 3_656 ?
O9 H9A 0.8430 . ?
O9 H9B 0.8430 . ?
O10 H10A 0.8533 . ?
O10 H10B 0.8401 . ?
O1W H1WA 0.8441 . ?
O1W H1WB 0.8399 . ?
C1 C2 1.517(6) . ?
C1 H1B 0.9800 . ?
C3 C3 1.545(9) 3_656 ?
